data_2018605
loop_
_publ_author_name
'Domasevitch, Konstantin V.'
'Rusanova, Julia A.'
'Gural'skiy, Ilya A.'
'Solntsev, Pavlo V.'

_publ_section_title
;
 Cadmium(II) chloride, bromide and iodide complexes with
 4,4'-bipyridazine: when are diazine and halide bridges (in)compatible?
;
_journal_coeditor_code EG3098
_journal_issue 11
_journal_name_full 'Acta Crystallographica Section C'
_journal_page_first m295
_journal_page_last m299
_journal_paper_doi 10.1107/S0108270112038048
_journal_volume 68
_journal_year 2012
_chemical_formula_iupac '[Cd Br2 (C8 H6 N4)]'
_chemical_formula_moiety 'C8 H6 Br2 Cd N4'
_chemical_formula_sum 'C8 H6 Br2 Cd N4'
_chemical_formula_weight 430.39
_chemical_name_systematic
;Poly[di-\m-bromido-\m-(4,4'-bipyridazine)-\k^2^<i>N</i>^1^:<i>N</i>^1'^-
cadmium(II)]
;
_space_group_IT_number 63
_space_group_name_Hall '-C 2c 2'
_symmetry_cell_setting orthorhombic
_symmetry_space_group_name_Hall '-C 2c 2'
_symmetry_space_group_name_H-M 'C m c m'
_atom_sites_solution_hydrogens geom
_atom_sites_solution_primary direct
_atom_sites_solution_secondary difmap
_audit_creation_method SHELXL-97
_cell_angle_alpha 90.00
_cell_angle_beta 90.00
_cell_angle_gamma 90.00
_cell_formula_units_Z 4
_cell_length_a 11.7549(8)
_cell_length_b 11.9619(8)
_cell_length_c 7.8690(6)
_cell_measurement_reflns_used 5866
_cell_measurement_temperature 223(2)
_cell_measurement_theta_max 28.49
_cell_measurement_theta_min 2.43
_cell_volume 1106.47(14)
_computing_cell_refinement 'IPDS Software (Stoe & Cie, 2000)'
_computing_data_collection 'IPDS Software (Stoe & Cie, 2000)'
_computing_data_reduction 'IPDS Software (Stoe & Cie, 2000)'
_computing_molecular_graphics 'DIAMOND (Brandenburg, 1999)'
_computing_publication_material 'WinGX  (Farrugia, 1999)'
_computing_structure_refinement 'SHELXL97 (Sheldrick, 2008)'
_computing_structure_solution 'SHELXS97 (Sheldrick, 2008)'
_diffrn_ambient_temperature 223(2)
_diffrn_measured_fraction_theta_full 0.982
_diffrn_measured_fraction_theta_max 0.982
_diffrn_measurement_device_type 'Stoe imaging-plate diffraction system'
_diffrn_measurement_method '\f oscillation scans'
_diffrn_radiation_monochromator graphite
_diffrn_radiation_source 'fine-focus sealed tube'
_diffrn_radiation_type MoK\a
_diffrn_radiation_wavelength 0.71073
_diffrn_reflns_av_R_equivalents 0.0441
_diffrn_reflns_av_sigmaI/netI 0.0174
_diffrn_reflns_limit_h_max 15
_diffrn_reflns_limit_h_min -15
_diffrn_reflns_limit_k_max 15
_diffrn_reflns_limit_k_min -15
_diffrn_reflns_limit_l_max 9
_diffrn_reflns_limit_l_min -9
_diffrn_reflns_number 5866
_diffrn_reflns_theta_full 28.49
_diffrn_reflns_theta_max 28.49
_diffrn_reflns_theta_min 2.43
_diffrn_standards_decay_% 0
_exptl_absorpt_coefficient_mu 9.166
_exptl_absorpt_correction_T_max 0.3402
_exptl_absorpt_correction_T_min 0.2748
_exptl_absorpt_correction_type numerical
_exptl_absorpt_process_details '[X-RED (Stoe & Cie, 2001) and X-SHAPE (Stoe & Cie, 1999)]'
_exptl_crystal_colour colorless
_exptl_crystal_density_diffrn 2.584
_exptl_crystal_density_method 'not measured'
_exptl_crystal_description prism
_exptl_crystal_F_000 800
_exptl_crystal_size_max 0.19
_exptl_crystal_size_mid 0.15
_exptl_crystal_size_min 0.15
_refine_diff_density_max 0.764
_refine_diff_density_min -0.925
_refine_ls_extinction_method none
_refine_ls_goodness_of_fit_ref 1.022
_refine_ls_hydrogen_treatment constr
_refine_ls_matrix_type full
_refine_ls_number_parameters 47
_refine_ls_number_reflns 776
_refine_ls_number_restraints 0
_refine_ls_restrained_S_all 1.022
_refine_ls_R_factor_all 0.0250
_refine_ls_R_factor_gt 0.0238
_refine_ls_shift/su_max 0.001
_refine_ls_shift/su_mean 0.000
_refine_ls_structure_factor_coef Fsqd
_refine_ls_weighting_details 'calc w=1/[\s^2^(Fo^2^)+(0.0474P)^2^+0.0000P] where P=(Fo^2^+2Fc^2^)/3'
_refine_ls_weighting_scheme calc
_refine_ls_wR_factor_gt 0.0611
_refine_ls_wR_factor_ref 0.0615
_reflns_number_gt 722
_reflns_number_total 776
_reflns_threshold_expression I>2\s(I)
_cod_data_source_file eg3098.cif
_cod_data_source_block II
_cod_database_code 2018605
_cod_database_fobs_code 2018605

loop_
_symmetry_equiv_pos_as_xyz
'x, y, z'
'-x, -y, z+1/2'
'-x, y, -z+1/2'
'x, -y, -z'
'x+1/2, y+1/2, z'
'-x+1/2, -y+1/2, z+1/2'
'-x+1/2, y+1/2, -z+1/2'
'x+1/2, -y+1/2, -z'
'-x, -y, -z'
'x, y, -z-1/2'
'x, -y, z-1/2'
'-x, y, z'
'-x+1/2, -y+1/2, -z'
'x+1/2, y+1/2, -z-1/2'
'x+1/2, -y+1/2, z-1/2'
'-x+1/2, y+1/2, z'

loop_
_atom_site_type_symbol
_atom_site_label
_atom_site_fract_x
_atom_site_fract_y
_atom_site_fract_z
_atom_site_U_iso_or_equiv
_atom_site_adp_type
_atom_site_calc_flag
_atom_site_refinement_flags
_atom_site_occupancy
_atom_site_symmetry_multiplicity
Cd Cd1 0.5000 0.48906(2) 0.2500 0.01521(13) Uani d S 1 4
Br Br1 0.5000 0.33898(2) -0.00780(4) 0.02267(14) Uani d S 1 2
N N1 0.7021(2) 0.50009(17) 0.2500 0.0218(6) Uani d S 1 2
N N2 0.7611(2) 0.4047(2) 0.2500 0.0312(7) Uani d S 1 2
C C1 0.7570(3) 0.5969(2) 0.2500 0.0292(8) Uani d S 1 2
H H1 0.7136 0.6630 0.2500 0.035 Uiso calc SR 1 2
C C2 0.8738(3) 0.6065(2) 0.2500 0.0275(7) Uani d S 1 2
H H2 0.9092 0.6769 0.2500 0.033 Uiso calc SR 1 2
C C3 0.9377(2) 0.5090(2) 0.2500 0.0159(6) Uani d S 1 2
C C4 0.8730(3) 0.4094(2) 0.2500 0.0309(8) Uani d S 1 2
H H4 0.9129 0.3413 0.2500 0.037 Uiso calc SR 1 2

loop_
_atom_site_aniso_label
_atom_site_aniso_U_11
_atom_site_aniso_U_22
_atom_site_aniso_U_33
_atom_site_aniso_U_12
_atom_site_aniso_U_13
_atom_site_aniso_U_23
Cd1 0.00816(18) 0.01652(17) 0.0210(2) 0.000 0.000 0.000
Br1 0.0307(3) 0.01492(18) 0.0224(2) 0.000 0.000 -0.00020(9)
N1 0.0086(11) 0.0187(12) 0.038(2) -0.0001(7) 0.000 0.000
N2 0.0150(13) 0.0192(12) 0.059(2) -0.0009(9) 0.000 0.000
C1 0.0157(15) 0.0197(13) 0.052(2) 0.0027(11) 0.000 0.000
C2 0.0132(15) 0.0179(12) 0.051(2) -0.0007(10) 0.000 0.000
C3 0.0097(14) 0.0176(12) 0.0205(18) 0.0000(8) 0.000 0.000
C4 0.0134(15) 0.0192(13) 0.060(3) -0.0002(10) 0.000 0.000

loop_
_atom_type_symbol
_atom_type_description
_atom_type_scat_dispersion_real
_atom_type_scat_dispersion_imag
_atom_type_scat_source
C C 0.0033 0.0016 'International Tables Vol C Tables 4.2.6.8 and 6.1.1.4'
H H 0.0000 0.0000 'International Tables Vol C Tables 4.2.6.8 and 6.1.1.4'
N N 0.0061 0.0033 'International Tables Vol C Tables 4.2.6.8 and 6.1.1.4'
Br Br -0.2901 2.4595 'International Tables Vol C Tables 4.2.6.8 and 6.1.1.4'
Cd Cd -0.8075 1.2024 'International Tables Vol C Tables 4.2.6.8 and 6.1.1.4'

loop_
_geom_angle_atom_site_label_1
_geom_angle_atom_site_label_2
_geom_angle_atom_site_label_3
_geom_angle_site_symmetry_1
_geom_angle_site_symmetry_3
_geom_angle
_geom_angle_publ_flag
N1 Cd1 N1 . 3_655 173.64(10) y
N1 Cd1 Br1 . . 92.11(3) y
N1 Cd1 Br1 . 10_556 92.11(3) ?
N1 Cd1 Br1 . 2_665 87.67(4) y
Br1 Cd1 Br1 . 10_556 96.987(17) y
Br1 Cd1 Br1 . 9_665 88.689(10) y
Br1 Cd1 Br1 2_665 9_665 85.635(15) y
Br1 Cd1 Br1 . 2_665 174.324(13) y
Cd1 Br1 Cd1 . 9_665 91.311(10) y
N1 Cd1 Br1 3_655 . 92.11(3) ?
N1 Cd1 Br1 3_655 10_556 92.11(3) ?
N1 Cd1 Br1 3_655 2_665 87.67(4) ?
Br1 Cd1 Br1 10_556 2_665 88.689(10) ?
N1 Cd1 Br1 . 9_665 87.67(4) ?
N1 Cd1 Br1 3_655 9_665 87.67(4) ?
Br1 Cd1 Br1 10_556 9_665 174.324(13) ?
C1 N1 N2 . . 119.6(3) ?
C1 N1 Cd1 . . 122.3(2) ?
N2 N1 Cd1 . . 118.11(18) ?
C4 N2 N1 . . 118.8(3) ?
N1 C1 C2 . . 123.8(3) ?
N1 C1 H1 . . 118.1 ?
C2 C1 H1 . . 118.1 ?
C1 C2 C3 . . 118.0(3) ?
C1 C2 H2 . . 121.0 ?
C3 C2 H2 . . 121.0 ?
C2 C3 C4 . . 114.7(3) ?
C2 C3 C3 . 3_755 122.77(17) ?
C4 C3 C3 . 3_755 122.53(17) ?
N2 C4 C3 . . 125.0(3) ?
N2 C4 H4 . . 117.5 ?
C3 C4 H4 . . 117.5 ?

loop_
_geom_bond_atom_site_label_1
_geom_bond_atom_site_label_2
_geom_bond_site_symmetry_2
_geom_bond_distance
_geom_bond_publ_flag
Cd1 N1 . 2.380(3) y
Cd1 N1 3_655 2.380(3) ?
Cd1 Br1 . 2.7089(4) y
Cd1 Br1 10_556 2.7089(4) ?
Cd1 Br1 2_665 2.8041(3) y
Cd1 Br1 9_665 2.8041(3) ?
N1 C1 . 1.326(4) ?
N1 N2 . 1.335(3) ?
N2 C4 . 1.316(4) ?
C1 C2 . 1.379(4) ?
C1 H1 . 0.9400 ?
C2 C3 . 1.386(4) ?
C2 H2 . 0.9400 ?
C3 C4 . 1.413(4) ?
C3 C3 3_755 1.465(6) ?
C4 H4 . 0.9400 ?

loop_
_geom_torsion_atom_site_label_1
_geom_torsion_atom_site_label_2
_geom_torsion_atom_site_label_3
_geom_torsion_atom_site_label_4
_geom_torsion_site_symmetry_1
_geom_torsion_site_symmetry_4
_geom_torsion
N1 Cd1 Br1 Cd1 . 9_665 -87.62(4)
N1 Cd1 Br1 Cd1 3_655 9_665 87.62(4)
Br1 Cd1 Br1 Cd1 10_556 9_665 180.0
Br1 Cd1 Br1 Cd1 9_665 9_665 0.0
Br1 Cd1 N1 C1 . . 131.463(9)
Br1 Cd1 N1 C1 10_556 . -131.463(9)
Br1 Cd1 N1 C1 2_665 . -42.861(8)
Br1 Cd1 N1 C1 9_665 . 42.861(8)
Br1 Cd1 N1 N2 . . -48.537(9)
Br1 Cd1 N1 N2 10_556 . 48.537(9)
Br1 Cd1 N1 N2 2_665 . 137.139(8)
Br1 Cd1 N1 N2 9_665 . -137.139(8)
C1 N1 N2 C4 . . 0.0
Cd1 N1 N2 C4 . . 180.0
N2 N1 C1 C2 . . 0.0
Cd1 N1 C1 C2 . . 180.0
N1 C1 C2 C3 . . 0.0
C1 C2 C3 C4 . . 0.0
C1 C2 C3 C3 . 3_755 180.0
N1 N2 C4 C3 . . 0.0
C2 C3 C4 N2 . . 0.0
C3 C3 C4 N2 3_755 . 180.0
